data_1520613
loop_
_publ_author_name
'Tsou, Nancy'
'Shultz, C. Scott'
'Andreani, Teresa'
'Ball, Richard G.'
'Brunskill, Andrew'
'Balsells, Jaume'
'Cohen, Ryan D.'
'DaSilva, Jimmy'
'Li, Jing'
'Reamer, Robert A.'
'de Lera Ruiz, Manuel'
'Variankaval, Narayan'
'Varsolona, Richard J.'
'Yasuda, Nobuyoshi'
'York, Gregory'

_publ_section_title
;
 Careful Navigation of the Crystallographic Landscape of MK-8970:
 A&#x00A0;Racemic Acetal Carbonate Prodrug of Raltegravir
;
_journal_issue 12
_journal_name_full 'Organic Process Research &amp; Development'
_journal_page_first 1882
_journal_paper_doi 10.1021/acs.oprd.5b00129
_journal_volume 19
_journal_year 2015
_chemical_formula_moiety 'C25 H29 F N6 O8'
_chemical_formula_sum 'C25 H29 F N6 O8'
_chemical_formula_weight 560.532
_chemical_name_systematic
; 
ethyl (1-((4-((4-fluorobenzyl)carbamoyl)-1-methyl-2-(2-(5-methyl-1,3,4-oxadiazole-2-carboxamido)
propan-2-yl)-6-oxo-1,6-dihydropyrimidin-5-yl)oxy)ethyl) 
;
_space_group_crystal_system monoclinic
_space_group_IT_number 14
_space_group_name_Hall '-P 2yn'
_space_group_name_H-M_alt 'P 1 21/n 1'
_symmetry_space_group_name_Hall '-P 2yn'
_symmetry_space_group_name_H-M 'P 1 21/n 1'
_atom_sites_solution_hydrogens geom
_atom_sites_solution_primary direct
_atom_sites_solution_secondary difmap
_audit_creation_method SHELXL-97
_cell_angle_alpha 90.00
_cell_angle_beta 102.205(2)
_cell_angle_gamma 90.00
_cell_formula_units_Z 4
_cell_length_a 11.2744(3)
_cell_length_b 9.4324(3)
_cell_length_c 25.6466(7)
_cell_measurement_reflns_used 6401
_cell_measurement_temperature 100(2)
_cell_measurement_theta_max 65.96
_cell_measurement_theta_min 3.53
_cell_volume 2665.73(13)
_computing_cell_refinement 'SAINT V7.68A'
_computing_data_collection 'SAINT V7.68A'
_computing_data_reduction 'SAINT V7.68A'
_computing_molecular_graphics 'Mercury 3.5.1'
_computing_publication_material 'SHELXL-97 (Sheldrick, 2008)'
_computing_structure_refinement 'SHELXL-97 (Sheldrick, 2008)'
_computing_structure_solution 'SHELXS-97 (Sheldrick, 2008)'
_diffrn_ambient_temperature 100(2)
_diffrn_measured_fraction_theta_full 0.934
_diffrn_measured_fraction_theta_max 0.934
_diffrn_measurement_device_type 'Bruker APEX-II CCD'
_diffrn_measurement_method '\f and \w scans'
_diffrn_radiation_type CuK\a
_diffrn_radiation_wavelength 1.54178
_diffrn_reflns_av_R_equivalents 0.0668
_diffrn_reflns_av_sigmaI/netI 0.0543
_diffrn_reflns_limit_h_max 12
_diffrn_reflns_limit_h_min -12
_diffrn_reflns_limit_k_max 9
_diffrn_reflns_limit_k_min -11
_diffrn_reflns_limit_l_max 30
_diffrn_reflns_limit_l_min -29
_diffrn_reflns_number 18472
_diffrn_reflns_theta_full 66.43
_diffrn_reflns_theta_max 66.43
_diffrn_reflns_theta_min 3.53
_diffrn_source 'sealed-tube X-ray generator'
_exptl_absorpt_coefficient_mu 0.936
_exptl_absorpt_correction_T_max 0.946
_exptl_absorpt_correction_T_min 0.622
_exptl_absorpt_correction_type multi-scan
_exptl_absorpt_process_details
;
(SADABS; Sheldrick, 2003)
;
_exptl_crystal_colour colourless
_exptl_crystal_density_diffrn 1.404
_exptl_crystal_density_method 'not measured'
_exptl_crystal_description lathe
_exptl_crystal_F_000 1176
_exptl_crystal_size_max 0.43
_exptl_crystal_size_mid 0.09
_exptl_crystal_size_min 0.06
_refine_diff_density_max 0.351
_refine_diff_density_min -0.368
_refine_diff_density_rms 0.074
_refine_ls_extinction_method none
_refine_ls_goodness_of_fit_ref 1.055
_refine_ls_hydrogen_treatment mixed
_refine_ls_matrix_type full
_refine_ls_number_parameters 367
_refine_ls_number_reflns 4384
_refine_ls_number_restraints 0
_refine_ls_restrained_S_all 1.055
_refine_ls_R_factor_all 0.0706
_refine_ls_R_factor_gt 0.0578
_refine_ls_shift/su_max 0.000
_refine_ls_shift/su_mean 0.000
_refine_ls_structure_factor_coef Fsqd
_refine_ls_weighting_details 'calc w=1/[\s^2^(Fo^2^)+(0.0738P)^2^+3.8528P] where P=(Fo^2^+2Fc^2^)/3'
_refine_ls_weighting_scheme calc
_refine_ls_wR_factor_gt 0.1526
_refine_ls_wR_factor_ref 0.1610
_reflns_number_gt 3602
_reflns_number_total 4384
_reflns_threshold_expression >2sigma(I)
_cod_data_source_file op5b00129_si_002.cif
_cod_data_source_block mdi010
_cod_depositor_comments 'Adding full bibliography for 1520611--1520613.cif.'
_cod_database_code 1520613

loop_
_symmetry_equiv_pos_as_xyz
'x, y, z'
'-x+1/2, y+1/2, -z+1/2'
'-x, -y, -z'
'x-1/2, -y-1/2, z-1/2'

loop_
_atom_site_label
_atom_site_type_symbol
_atom_site_fract_x
_atom_site_fract_y
_atom_site_fract_z
_atom_site_U_iso_or_equiv
_atom_site_adp_type
_atom_site_occupancy
_atom_site_symmetry_multiplicity
_atom_site_calc_flag
_atom_site_refinement_flags
C1 C 0.1223(3) 0.3069(3) 0.08509(11) 0.0177(6) Uani 1 1 d .
C2 C 0.1913(3) 0.4366(3) 0.08676(11) 0.0156(6) Uani 1 1 d .
C3 C 0.3149(3) 0.4297(3) 0.09674(11) 0.0148(6) Uani 1 1 d .
C4 C 0.3153(3) 0.1856(3) 0.09885(11) 0.0154(6) Uani 1 1 d .
C5 C 0.0319(3) 0.6048(3) 0.09196(12) 0.0192(6) Uani 1 1 d .
H5 H 0.0011 0.5274 0.1109 0.023 Uiso 1 1 calc R
C6 C -0.0647(3) 0.6602(4) 0.04744(13) 0.0288(8) Uani 1 1 d .
H6A H -0.0304 0.7301 0.0277 0.043 Uiso 1 1 calc R
H6B H -0.1282 0.7026 0.0619 0.043 Uiso 1 1 calc R
H6C H -0.0974 0.5836 0.0242 0.043 Uiso 1 1 calc R
C7 C 0.1236(3) 0.6858(3) 0.17760(12) 0.0203(7) Uani 1 1 d .
C8 C 0.2222(3) 0.7837(4) 0.25933(12) 0.0325(8) Uani 1 1 d .
H8A H 0.1755 0.7162 0.2752 0.039 Uiso 1 1 calc R
H8B H 0.2226 0.8730 0.2781 0.039 Uiso 1 1 calc R
C9 C 0.3501(3) 0.7309(4) 0.26592(14) 0.0378(9) Uani 1 1 d .
H9A H 0.3497 0.6401 0.2490 0.057 Uiso 1 1 calc R
H9B H 0.3860 0.7220 0.3032 0.057 Uiso 1 1 calc R
H9C H 0.3964 0.7968 0.2498 0.057 Uiso 1 1 calc R
C10 C 0.3932(3) 0.5600(3) 0.10046(11) 0.0164(6) Uani 1 1 d .
C11 C 0.5834(3) 0.6555(3) 0.08394(12) 0.0198(6) Uani 1 1 d .
H11A H 0.5372 0.7405 0.0719 0.024 Uiso 1 1 calc R
H11B H 0.6306 0.6324 0.0575 0.024 Uiso 1 1 calc R
C12 C 0.6702(3) 0.6878(3) 0.13626(12) 0.0191(6) Uani 1 1 d .
C13 C 0.7528(3) 0.7980(3) 0.13826(12) 0.0200(7) Uani 1 1 d .
H13 H 0.7512 0.8524 0.1079 0.024 Uiso 1 1 calc R
C14 C 0.8375(3) 0.8288(3) 0.18453(12) 0.0217(7) Uani 1 1 d .
H14 H 0.8930 0.9023 0.1856 0.026 Uiso 1 1 calc R
C15 C 0.8366(3) 0.7464(3) 0.22896(12) 0.0239(7) Uani 1 1 d .
C16 C 0.7575(3) 0.6371(3) 0.22885(13) 0.0279(8) Uani 1 1 d .
H16 H 0.7597 0.5833 0.2594 0.034 Uiso 1 1 calc R
C17 C 0.6733(3) 0.6078(3) 0.18214(12) 0.0249(7) Uani 1 1 d .
H17 H 0.6185 0.5338 0.1815 0.030 Uiso 1 1 calc R
C18 C 0.3915(3) 0.0496(3) 0.10461(11) 0.0168(6) Uani 1 1 d .
C19 C 0.4054(3) -0.0128(3) 0.16076(11) 0.0206(7) Uani 1 1 d .
H19A H 0.3267 -0.0334 0.1676 0.031 Uiso 1 1 calc R
H19B H 0.4460 0.0544 0.1866 0.031 Uiso 1 1 calc R
H19C H 0.4523 -0.0984 0.1633 0.031 Uiso 1 1 calc R
C20 C 0.5179(3) 0.0839(3) 0.09479(13) 0.0213(7) Uani 1 1 d .
H20A H 0.5645 -0.0017 0.0966 0.032 Uiso 1 1 calc R
H20B H 0.5582 0.1491 0.1215 0.032 Uiso 1 1 calc R
H20C H 0.5101 0.1260 0.0601 0.032 Uiso 1 1 calc R
C21 C 0.3011(3) -0.0290(3) 0.01335(11) 0.0168(6) Uani 1 1 d .
C22 C 0.2769(3) -0.1569(3) -0.02159(11) 0.0176(6) Uani 1 1 d .
C23 C 0.2258(3) -0.2712(3) -0.09393(12) 0.0212(7) Uani 1 1 d .
C24 C 0.1732(3) -0.2959(4) -0.15057(12) 0.0266(7) Uani 1 1 d .
H24A H 0.2268 -0.2590 -0.1718 0.040 Uiso 1 1 calc R
H24B H 0.0961 -0.2489 -0.1601 0.040 Uiso 1 1 calc R
H24C H 0.1623 -0.3958 -0.1569 0.040 Uiso 1 1 calc R
C25 C 0.1183(3) 0.0527(3) 0.09323(12) 0.0210(7) Uani 1 1 d .
H25A H 0.0846 0.0272 0.0569 0.032 Uiso 1 1 calc R
H25B H 0.0538 0.0692 0.1117 0.032 Uiso 1 1 calc R
H25C H 0.1688 -0.0230 0.1104 0.032 Uiso 1 1 calc R
F1 F 0.91982(18) 0.7765(2) 0.27471(7) 0.0337(5) Uani 1 1 d .
N1 N 0.1912(2) 0.1822(2) 0.09443(9) 0.0158(5) Uani 1 1 d .
N2 N 0.3752(2) 0.3036(2) 0.10143(9) 0.0165(5) Uani 1 1 d .
N3 N 0.4994(2) 0.5408(2) 0.08601(10) 0.0185(5) Uani 1 1 d .
H3 H 0.5185 0.4568 0.0776 0.022 Uiso 1 1 calc R
N4 N 0.3361(2) -0.0586(2) 0.06537(9) 0.0167(5) Uani 1 1 d .
H4 H 0.3261 -0.1431 0.0763 0.020 Uiso 1 1 calc R
N5 N 0.3174(2) -0.2833(3) -0.01085(10) 0.0207(6) Uani 1 1 d .
N6 N 0.2836(2) -0.3601(3) -0.05903(10) 0.0236(6) Uani 1 1 d .
O1 O 0.01085(18) 0.3011(2) 0.07644(8) 0.0227(5) Uani 1 1 d .
O2 O 0.13116(18) 0.5591(2) 0.06995(8) 0.0180(5) Uani 1 1 d .
O3 O 0.07380(19) 0.7218(2) 0.12724(8) 0.0199(5) Uani 1 1 d .
O4 O 0.1295(2) 0.5680(2) 0.19582(9) 0.0307(6) Uani 1 1 d .
O5 O 0.1640(2) 0.8040(2) 0.20331(8) 0.0261(5) Uani 1 1 d .
O6 O 0.36151(18) 0.6745(2) 0.11668(8) 0.0187(5) Uani 1 1 d .
O7 O 0.29015(19) 0.0899(2) -0.00642(8) 0.0215(5) Uani 1 1 d .
O8 O 0.21860(18) -0.1392(2) -0.07310(7) 0.0184(5) Uani 1 1 d .

loop_
_atom_site_aniso_label
_atom_site_aniso_U_11
_atom_site_aniso_U_22
_atom_site_aniso_U_33
_atom_site_aniso_U_23
_atom_site_aniso_U_13
_atom_site_aniso_U_12
C1 0.0217(17) 0.0144(15) 0.0190(14) 0.0000(11) 0.0088(12) 0.0012(12)
C2 0.0205(16) 0.0099(14) 0.0183(14) -0.0008(11) 0.0082(12) 0.0027(12)
C3 0.0207(16) 0.0082(14) 0.0172(13) 0.0002(11) 0.0082(12) 0.0013(11)
C4 0.0202(15) 0.0104(14) 0.0178(14) 0.0011(11) 0.0090(12) -0.0026(12)
C5 0.0187(16) 0.0153(15) 0.0246(15) -0.0035(12) 0.0072(12) 0.0034(12)
C6 0.0276(18) 0.0320(19) 0.0261(16) -0.0045(14) 0.0038(14) 0.0119(15)
C7 0.0232(17) 0.0170(16) 0.0218(15) -0.0015(12) 0.0073(13) -0.0041(13)
C8 0.040(2) 0.039(2) 0.0200(16) -0.0037(14) 0.0080(15) -0.0160(17)
C9 0.040(2) 0.040(2) 0.0289(18) 0.0039(16) -0.0021(16) -0.0108(18)
C10 0.0217(16) 0.0108(15) 0.0172(13) 0.0011(11) 0.0054(12) -0.0001(12)
C11 0.0204(16) 0.0124(15) 0.0280(16) -0.0003(12) 0.0084(13) 0.0002(12)
C12 0.0198(16) 0.0127(15) 0.0279(15) -0.0014(12) 0.0124(13) 0.0016(12)
C13 0.0226(16) 0.0136(15) 0.0264(15) -0.0007(12) 0.0108(13) -0.0005(12)
C14 0.0217(16) 0.0148(15) 0.0301(16) -0.0021(12) 0.0089(13) 0.0010(13)
C15 0.0252(17) 0.0229(17) 0.0226(15) -0.0048(12) 0.0030(13) 0.0024(14)
C16 0.038(2) 0.0225(17) 0.0257(16) 0.0032(13) 0.0112(15) 0.0031(15)
C17 0.0297(18) 0.0176(16) 0.0302(17) 0.0029(13) 0.0125(14) -0.0008(14)
C18 0.0200(16) 0.0085(14) 0.0238(15) -0.0009(11) 0.0086(12) -0.0012(12)
C19 0.0265(17) 0.0137(15) 0.0219(15) 0.0008(12) 0.0056(13) 0.0004(13)
C20 0.0220(16) 0.0106(15) 0.0329(16) 0.0010(12) 0.0096(13) 0.0015(12)
C21 0.0165(15) 0.0117(15) 0.0250(15) 0.0002(12) 0.0104(12) 0.0008(12)
C22 0.0227(16) 0.0132(15) 0.0200(14) 0.0004(11) 0.0115(13) -0.0017(12)
C23 0.0205(16) 0.0190(16) 0.0277(16) -0.0035(13) 0.0135(13) -0.0013(13)
C24 0.0283(18) 0.0305(19) 0.0237(16) -0.0048(13) 0.0118(14) 0.0006(15)
C25 0.0199(16) 0.0129(15) 0.0324(17) -0.0035(12) 0.0105(13) -0.0036(12)
F1 0.0378(11) 0.0333(11) 0.0269(10) -0.0030(8) 0.0000(9) 0.0016(9)
N1 0.0170(13) 0.0100(12) 0.0226(12) -0.0002(9) 0.0089(10) 0.0000(10)
N2 0.0176(13) 0.0127(13) 0.0201(12) 0.0002(9) 0.0060(10) 0.0005(10)
N3 0.0198(13) 0.0064(12) 0.0320(14) -0.0012(10) 0.0119(11) 0.0001(10)
N4 0.0232(13) 0.0073(12) 0.0219(12) 0.0005(9) 0.0101(10) -0.0032(10)
N5 0.0273(14) 0.0131(13) 0.0241(13) -0.0029(10) 0.0106(11) 0.0003(11)
N6 0.0284(15) 0.0180(14) 0.0266(13) -0.0070(11) 0.0104(11) 0.0008(11)
O1 0.0171(12) 0.0188(11) 0.0340(12) -0.0013(9) 0.0094(9) -0.0005(9)
O2 0.0192(11) 0.0107(10) 0.0263(11) 0.0025(8) 0.0100(9) 0.0055(8)
O3 0.0272(12) 0.0124(10) 0.0202(10) -0.0016(8) 0.0054(9) 0.0007(9)
O4 0.0403(14) 0.0195(13) 0.0298(12) 0.0050(10) 0.0018(10) -0.0047(10)
O5 0.0347(13) 0.0205(12) 0.0238(11) -0.0018(9) 0.0076(10) -0.0045(10)
O6 0.0239(11) 0.0072(10) 0.0271(11) -0.0008(8) 0.0104(9) 0.0010(8)
O7 0.0300(12) 0.0119(11) 0.0242(11) 0.0024(8) 0.0089(9) 0.0022(9)
O8 0.0215(11) 0.0165(11) 0.0191(10) -0.0003(8) 0.0084(8) -0.0008(9)

loop_
_atom_type_symbol
_atom_type_description
_atom_type_scat_dispersion_real
_atom_type_scat_dispersion_imag
_atom_type_scat_source
C C 0.0181 0.0091 'International Tables Vol C Tables 4.2.6.8 and 6.1.1.4'
H H 0.0000 0.0000 'International Tables Vol C Tables 4.2.6.8 and 6.1.1.4'
N N 0.0311 0.0180 'International Tables Vol C Tables 4.2.6.8 and 6.1.1.4'
O O 0.0492 0.0322 'International Tables Vol C Tables 4.2.6.8 and 6.1.1.4'
F F 0.0727 0.0534 'International Tables Vol C Tables 4.2.6.8 and 6.1.1.4'

loop_
_geom_angle_atom_site_label_1
_geom_angle_atom_site_label_2
_geom_angle_atom_site_label_3
_geom_angle
O1 C1 N1 120.1(3)
O1 C1 C2 124.5(3)
N1 C1 C2 115.4(2)
O2 C2 C3 121.3(2)
O2 C2 C1 118.7(2)
C3 C2 C1 119.2(3)
N2 C3 C2 121.9(3)
N2 C3 C10 115.6(2)
C2 C3 C10 122.4(2)
N2 C4 N1 122.2(3)
N2 C4 C18 116.0(2)
N1 C4 C18 121.7(2)
O2 C5 O3 107.4(2)
O2 C5 C6 108.0(2)
O3 C5 C6 107.5(2)
O2 C5 H5 111.2
O3 C5 H5 111.2
C6 C5 H5 111.2
C5 C6 H6A 109.5
C5 C6 H6B 109.5
H6A C6 H6B 109.5
C5 C6 H6C 109.5
H6A C6 H6C 109.5
H6B C6 H6C 109.5
O4 C7 O5 126.8(3)
O4 C7 O3 125.9(3)
O5 C7 O3 107.2(2)
O5 C8 C9 112.0(3)
O5 C8 H8A 109.2
C9 C8 H8A 109.2
O5 C8 H8B 109.2
C9 C8 H8B 109.2
H8A C8 H8B 107.9
C8 C9 H9A 109.5
C8 C9 H9B 109.5
H9A C9 H9B 109.5
C8 C9 H9C 109.5
H9A C9 H9C 109.5
H9B C9 H9C 109.5
O6 C10 N3 123.4(3)
O6 C10 C3 121.8(2)
N3 C10 C3 114.8(2)
N3 C11 C12 115.0(2)
N3 C11 H11A 108.5
C12 C11 H11A 108.5
N3 C11 H11B 108.5
C12 C11 H11B 108.5
H11A C11 H11B 107.5
C13 C12 C17 118.5(3)
C13 C12 C11 119.0(3)
C17 C12 C11 122.4(3)
C12 C13 C14 121.5(3)
C12 C13 H13 119.2
C14 C13 H13 119.2
C15 C14 C13 117.7(3)
C15 C14 H14 121.2
C13 C14 H14 121.2
F1 C15 C16 119.2(3)
F1 C15 C14 117.9(3)
C16 C15 C14 122.9(3)
C15 C16 C17 118.7(3)
C15 C16 H16 120.7
C17 C16 H16 120.7
C16 C17 C12 120.7(3)
C16 C17 H17 119.6
C12 C17 H17 119.6
N4 C18 C4 111.4(2)
N4 C18 C19 108.6(2)
C4 C18 C19 110.9(2)
N4 C18 C20 107.9(2)
C4 C18 C20 109.2(2)
C19 C18 C20 108.7(2)
C18 C19 H19A 109.5
C18 C19 H19B 109.5
H19A C19 H19B 109.5
C18 C19 H19C 109.5
H19A C19 H19C 109.5
H19B C19 H19C 109.5
C18 C20 H20A 109.5
C18 C20 H20B 109.5
H20A C20 H20B 109.5
C18 C20 H20C 109.5
H20A C20 H20C 109.5
H20B C20 H20C 109.5
O7 C21 N4 125.8(3)
O7 C21 C22 120.1(3)
N4 C21 C22 114.1(2)
N5 C22 O8 113.5(3)
N5 C22 C21 127.5(3)
O8 C22 C21 118.4(2)
N6 C23 O8 112.5(3)
N6 C23 C24 128.3(3)
O8 C23 C24 119.2(3)
C23 C24 H24A 109.5
C23 C24 H24B 109.5
H24A C24 H24B 109.5
C23 C24 H24C 109.5
H24A C24 H24C 109.5
H24B C24 H24C 109.5
N1 C25 H25A 109.5
N1 C25 H25B 109.5
H25A C25 H25B 109.5
N1 C25 H25C 109.5
H25A C25 H25C 109.5
H25B C25 H25C 109.5
C4 N1 C1 120.7(2)
C4 N1 C25 125.1(2)
C1 N1 C25 114.0(2)
C4 N2 C3 120.0(2)
C10 N3 C11 122.7(2)
C10 N3 H3 118.6
C11 N3 H3 118.6
C21 N4 C18 121.9(2)
C21 N4 H4 119.0
C18 N4 H4 119.0
C22 N5 N6 105.7(2)
C23 N6 N5 106.0(2)
C2 O2 C5 120.8(2)
C7 O3 C5 115.2(2)
C7 O5 C8 114.5(2)
C22 O8 C23 102.3(2)

loop_
_geom_bond_atom_site_label_1
_geom_bond_atom_site_label_2
_geom_bond_distance
C1 O1 1.230(4)
C1 N1 1.402(4)
C1 C2 1.446(4)
C2 O2 1.363(3)
C2 C3 1.364(4)
C3 N2 1.362(4)
C3 C10 1.504(4)
C4 N2 1.296(4)
C4 N1 1.379(4)
C4 C18 1.533(4)
C5 O2 1.423(3)
C5 O3 1.442(3)
C5 C6 1.496(4)
C5 H5 0.9800
C6 H6A 0.9600
C6 H6B 0.9600
C6 H6C 0.9600
C7 O4 1.202(4)
C7 O5 1.326(4)
C7 O3 1.339(4)
C8 O5 1.461(4)
C8 C9 1.501(5)
C8 H8A 0.9700
C8 H8B 0.9700
C9 H9A 0.9600
C9 H9B 0.9600
C9 H9C 0.9600
C10 O6 1.237(3)
C10 N3 1.339(4)
C11 N3 1.447(4)
C11 C12 1.515(4)
C11 H11A 0.9700
C11 H11B 0.9700
C12 C13 1.389(4)
C12 C17 1.392(4)
C13 C14 1.388(5)
C13 H13 0.9300
C14 C15 1.381(4)
C14 H14 0.9300
C15 F1 1.368(4)
C15 C16 1.363(5)
C16 C17 1.390(5)
C16 H16 0.9300
C17 H17 0.9300
C18 N4 1.476(4)
C18 C19 1.533(4)
C18 C20 1.533(4)
C19 H19A 0.9600
C19 H19B 0.9600
C19 H19C 0.9600
C20 H20A 0.9600
C20 H20B 0.9600
C20 H20C 0.9600
C21 O7 1.226(3)
C21 N4 1.338(4)
C21 C22 1.493(4)
C22 N5 1.286(4)
C22 O8 1.356(4)
C23 N6 1.297(4)
C23 O8 1.364(4)
C23 C24 1.467(4)
C24 H24A 0.9600
C24 H24B 0.9600
C24 H24C 0.9600
C25 N1 1.469(4)
C25 H25A 0.9600
C25 H25B 0.9600
C25 H25C 0.9600
N3 H3 0.8600
N4 H4 0.8600
N5 N6 1.414(3)
